data_7710194
loop_
_publ_author_name
'Dunaj, Tobias'
'Dollberg, Kevin'
'von H\"anisch, Carsten'

_publ_section_title
;
 Binary interpnictogen compounds bearing diaryl bismuth fragments bound to
 all lighter pnictogens
;
_journal_name_full 'Dalton Transactions'
_journal_paper_doi 10.1039/D2DT00472K
_journal_year 2022
_chemical_formula_moiety 'C30 H32 Bi Sb'
_chemical_formula_sum 'C30 H32 Bi Sb'
_chemical_formula_weight 723.28
_space_group_crystal_system triclinic
_space_group_IT_number 2
_space_group_name_Hall '-P 1'
_space_group_name_H-M_alt 'P -1'
_atom_sites_solution_hydrogens geom
_atom_sites_solution_primary dual
_audit_creation_date 2021-05-10
_audit_creation_method
;
Olex2 1.2
(compiled 2018.05.29 svn.r3508 for OlexSys, GUI svn.r5506)
;
_audit_update_record
;
2022-02-11 deposited with the CCDC.	2022-04-13 downloaded from the CCDC.
;
_cell_angle_alpha 77.045(3)
_cell_angle_beta 75.373(3)
_cell_angle_gamma 65.976(3)
_cell_formula_units_Z 2
_cell_length_a 9.8036(4)
_cell_length_b 11.5319(5)
_cell_length_c 13.3134(5)
_cell_measurement_reflns_used 21290
_cell_measurement_temperature 100.0
_cell_measurement_theta_max 29.255
_cell_measurement_theta_min 1.596
_cell_volume 1317.59(10)
_computing_molecular_graphics 'Olex2 (Dolomanov et al., 2009)'
_computing_publication_material 'Olex2 (Dolomanov et al., 2009)'
_computing_structure_refinement 'ShelXL (Sheldrick, 2015)'
_computing_structure_solution 'ShelXT (Sheldrick, 2015)'
_diffrn_ambient_temperature 100.0
_diffrn_detector 'CCD area detector'
_diffrn_detector_area_resol_mean 5.6
_diffrn_detector_type 'STOE IPDS 2T'
_diffrn_measured_fraction_theta_full 1.000
_diffrn_measured_fraction_theta_max 0.987
_diffrn_measurement_device 'three-circle diffractometer'
_diffrn_measurement_device_type 'STOE IPDS 2T'
_diffrn_measurement_method '\w scans'
_diffrn_radiation_monochromator graphite
_diffrn_radiation_probe x-ray
_diffrn_radiation_type MoK\a
_diffrn_radiation_wavelength 0.71073
_diffrn_reflns_av_R_equivalents 0.0268
_diffrn_reflns_av_unetI/netI 0.0367
_diffrn_reflns_Laue_measured_fraction_full 1.000
_diffrn_reflns_Laue_measured_fraction_max 0.987
_diffrn_reflns_limit_h_max 13
_diffrn_reflns_limit_h_min -13
_diffrn_reflns_limit_k_max 15
_diffrn_reflns_limit_k_min -15
_diffrn_reflns_limit_l_max 18
_diffrn_reflns_limit_l_min -18
_diffrn_reflns_number 16609
_diffrn_reflns_point_group_measured_fraction_full 1.000
_diffrn_reflns_point_group_measured_fraction_max 0.987
_diffrn_reflns_theta_full 25.242
_diffrn_reflns_theta_max 29.255
_diffrn_reflns_theta_min 1.596
_diffrn_source 'sealed X-ray tube'
_diffrn_source_target Mo
_exptl_absorpt_coefficient_mu 7.709
_exptl_absorpt_correction_T_max 0.5195
_exptl_absorpt_correction_T_min 0.1611
_exptl_absorpt_correction_type sphere
_exptl_absorpt_process_details 'LANA 1.83.8.0 (STOE, 2020)'
_exptl_crystal_colour orange
_exptl_crystal_colour_primary orange
_exptl_crystal_density_diffrn 1.823
_exptl_crystal_description block
_exptl_crystal_F_000 692
_exptl_crystal_size_rad 0.0453
_refine_diff_density_max 1.640
_refine_diff_density_min -1.677
_refine_diff_density_rms 0.159
_refine_ls_extinction_method none
_refine_ls_goodness_of_fit_ref 1.026
_refine_ls_hydrogen_treatment constr
_refine_ls_matrix_type full
_refine_ls_number_parameters 295
_refine_ls_number_reflns 7091
_refine_ls_number_restraints 0
_refine_ls_restrained_S_all 1.026
_refine_ls_R_factor_all 0.0456
_refine_ls_R_factor_gt 0.0318
_refine_ls_shift/su_max 0.001
_refine_ls_shift/su_mean 0.000
_refine_ls_structure_factor_coef Fsqd
_refine_ls_weighting_details 'w=1/[\s^2^(Fo^2^)+(0.0467P)^2^] where P=(Fo^2^+2Fc^2^)/3'
_refine_ls_weighting_scheme calc
_refine_ls_wR_factor_gt 0.0719
_refine_ls_wR_factor_ref 0.0762
_reflns_Friedel_coverage 0.000
_reflns_number_gt 5871
_reflns_number_total 7091
_reflns_threshold_expression 'I > 2\s(I)'
_cod_data_source_file d2dt00472k2.cif
_cod_data_source_block tdx052
_cod_database_code 7710194
_shelx_shelxl_version_number 2018/3
_shelx_space_group_comment
;
The symmetry employed for this shelxl refinement is uniquely defined
by the following loop, which should always be used as a source of
symmetry information in preference to the above space-group names.
They are only intended as comments.
;
_olex2_refinement_description
;
1. Fixed Uiso
 At 1.2 times of:
  All C(H) groups
 At 1.5 times of:
  All C(H,H,H) groups
2.a Aromatic/amide H refined with riding coordinates:
 C23(H23), C14(H14), C18(H18), C21(H21), C5(H5), C16(H16), C12(H12), C8(H8),
 C11(H11), C10(H10), C6(H6), C9(H9), C13(H13), C7(H7)
2.b Idealised Me refined as rotating group:
 C29(H29A,H29B,H29C), C25(H25A,H25B,H25C), C28(H28A,H28B,H28C), C26(H26A,H26B,
 H26C), C30(H30A,H30B,H30C), C27(H27A,H27B,H27C)
;
_olex2_submission_special_instructions 'No special instructions were received'

loop_
_space_group_symop_operation_xyz
'x, y, z'
'-x, -y, -z'

loop_
_atom_site_label
_atom_site_type_symbol
_atom_site_fract_x
_atom_site_fract_y
_atom_site_fract_z
_atom_site_U_iso_or_equiv
_atom_site_adp_type
_atom_site_occupancy
_atom_site_site_symmetry_order
_atom_site_calc_flag
_atom_site_refinement_flags_posn
_atom_site_refinement_flags_adp
_atom_site_refinement_flags_occupancy
_atom_site_disorder_assembly
_atom_site_disorder_group
Bi1 Bi 0.37612(2) 0.56437(2) 0.86774(2) 0.02468(5) Uani 1 1 d . . . . .
Sb1 Sb 0.53155(3) 0.54459(3) 0.65000(2) 0.02369(7) Uani 1 1 d . . . . .
C20 C 0.5690(5) 0.8103(4) 0.6289(3) 0.0243(8) Uani 1 1 d . . . . .
C22 C 0.7520(5) 0.8798(4) 0.4966(3) 0.0280(9) Uani 1 1 d . . . . .
C23 C 0.8105(5) 0.7611(4) 0.4611(3) 0.0284(9) Uani 1 1 d . . . . .
H23 H 0.893793 0.743713 0.404213 0.034 Uiso 1 1 calc R . . . .
C4 C 0.6309(5) 0.6899(4) 0.5934(3) 0.0235(8) Uani 1 1 d . . . . .
C14 C 0.1106(5) 0.7139(4) 0.7273(3) 0.0294(9) Uani 1 1 d . . . . .
H14 H 0.192163 0.702123 0.669248 0.035 Uiso 1 1 calc R . . . .
C24 C 0.7500(5) 0.6672(4) 0.5069(3) 0.0257(8) Uani 1 1 d . . . . .
C1 C 0.3852(5) 0.3657(4) 0.8701(3) 0.0270(9) Uani 1 1 d . . . . .
C18 C 0.8386(6) 0.1523(5) 0.7335(4) 0.0345(11) Uani 1 1 d . . . . .
H18 H 0.850154 0.071365 0.719211 0.041 Uiso 1 1 calc R . . . .
C21 C 0.6307(6) 0.9023(4) 0.5794(3) 0.0283(9) Uani 1 1 d . . . . .
H21 H 0.587880 0.983521 0.603390 0.034 Uiso 1 1 calc R . . . .
C5 C 0.4982(5) 0.2631(5) 0.9150(3) 0.0319(10) Uani 1 1 d . . . . .
H5 H 0.562495 0.278530 0.948823 0.038 Uiso 1 1 calc R . . . .
C2 C 0.1411(5) 0.6652(4) 0.8284(3) 0.0249(8) Uani 1 1 d . . . . .
C16 C 0.9076(6) 0.2767(5) 0.8179(4) 0.0320(10) Uani 1 1 d . . . . .
H16 H 0.965557 0.281778 0.863000 0.038 Uiso 1 1 calc R . . . .
C12 C -0.1575(6) 0.7989(5) 0.7942(4) 0.0327(10) Uani 1 1 d . . . . .
H12 H -0.258663 0.845123 0.782587 0.039 Uiso 1 1 calc R . . . .
C8 C 0.3112(6) 0.2160(5) 0.8169(4) 0.0362(11) Uani 1 1 d . . . . .
H8 H 0.247408 0.200141 0.782941 0.043 Uiso 1 1 calc R . . . .
C29 C 0.8187(6) 0.9802(5) 0.4481(4) 0.0368(11) Uani 1 1 d . . . . .
H29A H 0.892701 0.974136 0.488483 0.055 Uiso 1 1 calc GR . . . .
H29B H 0.737588 1.065285 0.448281 0.055 Uiso 1 1 calc GR . . . .
H29C H 0.869274 0.966570 0.375774 0.055 Uiso 1 1 calc GR . . . .
C17 C 0.9239(6) 0.1562(5) 0.8006(4) 0.0355(11) Uani 1 1 d . . . . .
C25 C 0.8012(6) 0.5145(4) 0.7942(4) 0.0302(9) Uani 1 1 d . . . . .
H25A H 0.698028 0.561808 0.828751 0.045 Uiso 1 1 calc GR . . . .
H25B H 0.827643 0.565873 0.728540 0.045 Uiso 1 1 calc GR . . . .
H25C H 0.872930 0.496881 0.840349 0.045 Uiso 1 1 calc GR . . . .
C3 C 0.7186(5) 0.3828(4) 0.7065(3) 0.0268(9) Uani 1 1 d . . . . .
C11 C -0.1286(6) 0.7501(5) 0.8953(4) 0.0349(10) Uani 1 1 d . . . . .
H11 H -0.210586 0.762588 0.953080 0.042 Uiso 1 1 calc R . . . .
C15 C 0.8087(5) 0.3895(4) 0.7708(3) 0.0277(9) Uani 1 1 d . . . . .
C19 C 0.7369(5) 0.2625(4) 0.6865(3) 0.0284(9) Uani 1 1 d . . . . .
C28 C 0.4409(6) 0.8436(4) 0.7209(3) 0.0302(9) Uani 1 1 d . . . . .
H28A H 0.361528 0.815685 0.715123 0.045 Uiso 1 1 calc GR . . . .
H28B H 0.398605 0.936561 0.721308 0.045 Uiso 1 1 calc GR . . . .
H28C H 0.479181 0.800314 0.786020 0.045 Uiso 1 1 calc GR . . . .
C10 C 0.0184(5) 0.6838(5) 0.9121(3) 0.0302(9) Uani 1 1 d . . . . .
H10 H 0.036594 0.650359 0.981550 0.036 Uiso 1 1 calc R . . . .
C6 C 0.5174(6) 0.1375(5) 0.9106(4) 0.0348(10) Uani 1 1 d . . . . .
H6 H 0.594617 0.067587 0.941283 0.042 Uiso 1 1 calc R . . . .
C9 C 0.2905(6) 0.3411(5) 0.8215(3) 0.0313(10) Uani 1 1 d . . . . .
H9 H 0.211755 0.410331 0.791617 0.038 Uiso 1 1 calc R . . . .
C13 C -0.0369(6) 0.7791(5) 0.7108(4) 0.0347(10) Uani 1 1 d . . . . .
H13 H -0.055771 0.810729 0.641332 0.042 Uiso 1 1 calc R . . . .
C7 C 0.4231(6) 0.1149(5) 0.8609(4) 0.0360(10) Uani 1 1 d . . . . .
H7 H 0.436201 0.029500 0.857582 0.043 Uiso 1 1 calc R . . . .
C26 C 1.0310(7) 0.0344(5) 0.8532(4) 0.0509(15) Uani 1 1 d . . . . .
H26A H 0.977353 -0.023867 0.886579 0.076 Uiso 1 1 calc GR . . . .
H26B H 1.067159 0.055343 0.906493 0.076 Uiso 1 1 calc GR . . . .
H26C H 1.117777 -0.007207 0.800709 0.076 Uiso 1 1 calc GR . . . .
C30 C 0.8161(6) 0.5431(5) 0.4615(4) 0.0321(10) Uani 1 1 d . . . . .
H30A H 0.895438 0.547023 0.400460 0.048 Uiso 1 1 calc GR . . . .
H30B H 0.735872 0.529377 0.440078 0.048 Uiso 1 1 calc GR . . . .
H30C H 0.860081 0.472088 0.514477 0.048 Uiso 1 1 calc GR . . . .
C27 C 0.6466(6) 0.2476(5) 0.6171(4) 0.0396(12) Uani 1 1 d . . . . .
H27A H 0.662621 0.296364 0.547688 0.059 Uiso 1 1 calc GR . . . .
H27B H 0.538497 0.279823 0.648242 0.059 Uiso 1 1 calc GR . . . .
H27C H 0.680130 0.156747 0.610227 0.059 Uiso 1 1 calc GR . . . .

loop_
_atom_site_aniso_label
_atom_site_aniso_U_11
_atom_site_aniso_U_22
_atom_site_aniso_U_33
_atom_site_aniso_U_23
_atom_site_aniso_U_13
_atom_site_aniso_U_12
Bi1 0.02465(9) 0.02646(9) 0.02380(8) -0.00464(5) -0.00532(6) -0.00920(6)
Sb1 0.02272(14) 0.02548(14) 0.02529(13) -0.00711(10) -0.00246(10) -0.01060(11)
C20 0.025(2) 0.026(2) 0.0248(19) -0.0027(15) -0.0065(16) -0.0110(17)
C22 0.028(2) 0.028(2) 0.028(2) 0.0003(16) -0.0087(17) -0.0108(18)
C23 0.028(2) 0.034(2) 0.0233(19) -0.0037(17) -0.0022(17) -0.0131(19)
C4 0.024(2) 0.025(2) 0.0261(19) -0.0037(15) -0.0031(16) -0.0143(17)
C14 0.028(2) 0.030(2) 0.028(2) -0.0038(17) -0.0027(17) -0.0089(19)
C24 0.026(2) 0.025(2) 0.0258(19) -0.0049(16) -0.0086(16) -0.0069(17)
C1 0.025(2) 0.031(2) 0.0238(19) -0.0046(16) 0.0021(16) -0.0124(18)
C18 0.036(3) 0.025(2) 0.036(2) -0.0114(18) 0.011(2) -0.012(2)
C21 0.035(2) 0.023(2) 0.029(2) -0.0035(16) -0.0092(18) -0.0116(19)
C5 0.028(2) 0.037(3) 0.028(2) 0.0026(18) -0.0027(17) -0.013(2)
C2 0.023(2) 0.022(2) 0.030(2) -0.0052(16) -0.0036(16) -0.0085(17)
C16 0.028(2) 0.032(2) 0.030(2) -0.0043(18) -0.0030(18) -0.0064(19)
C12 0.025(2) 0.029(2) 0.044(3) -0.0074(19) -0.0075(19) -0.0085(19)
C8 0.044(3) 0.036(3) 0.033(2) -0.0093(19) -0.004(2) -0.018(2)
C29 0.045(3) 0.034(3) 0.034(2) -0.0016(19) -0.004(2) -0.021(2)
C17 0.033(3) 0.026(2) 0.031(2) -0.0031(17) 0.0101(19) -0.0036(19)
C25 0.032(2) 0.025(2) 0.037(2) -0.0062(18) -0.0110(19) -0.0105(19)
C3 0.026(2) 0.027(2) 0.028(2) -0.0079(16) 0.0011(17) -0.0130(18)
C11 0.028(2) 0.041(3) 0.033(2) -0.014(2) 0.0038(19) -0.011(2)
C15 0.024(2) 0.029(2) 0.028(2) -0.0074(16) 0.0008(16) -0.0085(18)
C19 0.030(2) 0.026(2) 0.029(2) -0.0109(17) 0.0068(17) -0.0129(18)
C28 0.034(3) 0.025(2) 0.031(2) -0.0115(17) 0.0011(18) -0.0110(19)
C10 0.030(2) 0.036(2) 0.0210(19) -0.0052(17) 0.0000(17) -0.011(2)
C6 0.028(2) 0.031(2) 0.036(2) 0.0007(18) 0.0003(19) -0.008(2)
C9 0.036(3) 0.031(2) 0.029(2) 0.0007(17) -0.0108(19) -0.015(2)
C13 0.031(3) 0.038(3) 0.032(2) -0.0014(19) -0.0102(19) -0.009(2)
C7 0.040(3) 0.029(2) 0.039(2) -0.0034(19) -0.004(2) -0.015(2)
C26 0.056(4) 0.031(3) 0.039(3) 0.002(2) 0.002(3) 0.001(3)
C30 0.032(2) 0.032(2) 0.029(2) -0.0084(18) 0.0002(18) -0.011(2)
C27 0.041(3) 0.034(3) 0.048(3) -0.020(2) 0.001(2) -0.016(2)

loop_
_atom_type_symbol
_atom_type_description
_atom_type_scat_dispersion_real
_atom_type_scat_dispersion_imag
_atom_type_scat_source
C C 0.0033 0.0016 'International Tables Vol C Tables 4.2.6.8 and 6.1.1.4'
H H 0.0000 0.0000 'International Tables Vol C Tables 4.2.6.8 and 6.1.1.4'
Bi Bi -4.1077 10.2566 'International Tables Vol C Tables 4.2.6.8 and 6.1.1.4'
Sb Sb -0.5866 1.5461 'International Tables Vol C Tables 4.2.6.8 and 6.1.1.4'

loop_
_geom_angle_atom_site_label_1
_geom_angle_atom_site_label_2
_geom_angle_atom_site_label_3
_geom_angle
_geom_angle_site_symmetry_1
_geom_angle_site_symmetry_3
_geom_angle_publ_flag
C1 Bi1 Sb1 85.03(10) . . ?
C1 Bi1 C2 95.05(16) . . ?
C2 Bi1 Sb1 94.92(11) . . ?
C4 Sb1 Bi1 110.08(11) . . ?
C3 Sb1 Bi1 88.48(11) . . ?
C3 Sb1 C4 101.78(16) . . ?
C4 C20 C28 123.0(4) . . ?
C21 C20 C4 119.2(4) . . ?
C21 C20 C28 117.8(4) . . ?
C23 C22 C29 121.6(4) . . ?
C21 C22 C23 117.8(4) . . ?
C21 C22 C29 120.6(4) . . ?
C24 C23 C22 121.6(4) . . ?
C20 C4 Sb1 123.6(3) . . ?
C24 C4 Sb1 116.6(3) . . ?
C24 C4 C20 119.1(4) . . ?
C13 C14 C2 120.7(4) . . ?
C23 C24 C4 119.7(4) . . ?
C23 C24 C30 118.4(4) . . ?
C4 C24 C30 121.9(4) . . ?
C5 C1 Bi1 117.8(3) . . ?
C5 C1 C9 119.1(4) . . ?
C9 C1 Bi1 122.9(3) . . ?
C17 C18 C19 122.3(4) . . ?
C22 C21 C20 122.4(4) . . ?
C1 C5 C6 120.2(5) . . ?
C14 C2 Bi1 124.6(3) . . ?
C14 C2 C10 118.2(4) . . ?
C10 C2 Bi1 117.2(3) . . ?
C15 C16 C17 121.9(5) . . ?
C13 C12 C11 119.1(5) . . ?
C7 C8 C9 120.6(5) . . ?
C18 C17 C16 117.6(5) . . ?
C18 C17 C26 121.3(5) . . ?
C16 C17 C26 121.1(5) . . ?
C15 C3 Sb1 124.4(3) . . ?
C19 C3 Sb1 116.0(3) . . ?
C19 C3 C15 119.1(4) . . ?
C10 C11 C12 120.4(4) . . ?
C16 C15 C25 117.4(4) . . ?
C16 C15 C3 119.4(4) . . ?
C3 C15 C25 123.1(4) . . ?
C18 C19 C3 119.6(4) . . ?
C18 C19 C27 118.1(4) . . ?
C3 C19 C27 122.3(4) . . ?
C11 C10 C2 120.9(4) . . ?
C7 C6 C5 119.9(5) . . ?
C8 C9 C1 120.2(5) . . ?
C14 C13 C12 120.7(4) . . ?
C8 C7 C6 120.0(5) . . ?

loop_
_geom_bond_atom_site_label_1
_geom_bond_atom_site_label_2
_geom_bond_distance
_geom_bond_site_symmetry_2
_geom_bond_publ_flag
Bi1 Sb1 2.9256(3) . ?
Bi1 C1 2.250(4) . ?
Bi1 C2 2.256(4) . ?
Sb1 C4 2.172(4) . ?
Sb1 C3 2.166(5) . ?
C20 C4 1.408(6) . ?
C20 C21 1.389(6) . ?
C20 C28 1.505(6) . ?
C22 C23 1.393(6) . ?
C22 C21 1.383(7) . ?
C22 C29 1.500(6) . ?
C23 C24 1.393(6) . ?
C4 C24 1.402(6) . ?
C14 C2 1.394(6) . ?
C14 C13 1.380(7) . ?
C24 C30 1.506(6) . ?
C1 C5 1.391(7) . ?
C1 C9 1.401(6) . ?
C18 C17 1.388(8) . ?
C18 C19 1.388(7) . ?
C5 C6 1.395(7) . ?
C2 C10 1.398(6) . ?
C16 C17 1.398(7) . ?
C16 C15 1.393(7) . ?
C12 C11 1.389(7) . ?
C12 C13 1.384(7) . ?
C8 C9 1.385(7) . ?
C8 C7 1.372(7) . ?
C17 C26 1.515(7) . ?
C25 C15 1.510(6) . ?
C3 C15 1.410(6) . ?
C3 C19 1.403(6) . ?
C11 C10 1.379(7) . ?
C19 C27 1.508(7) . ?
C6 C7 1.393(7) . ?
